data_7100650
loop_
_publ_author_name
'Guo-Xin Jin'
'Chun-Xia Ren'
'Jian-Qiang Wang'
'Lin-Hong Weng'

_publ_section_title
;
Pophyrin-carborane organometallic assemblies based on
1, 2-dicarba-closo-dodecaborane (12) ligands
;
_journal_name_full 'Chemical Communications'
_journal_paper_doi 10.1039/b512416f
_journal_year 2006
_chemical_formula_sum 'C96 H132 B40 Ir4 N8 O2 S8 Zn'
_chemical_formula_weight 2953.15
_space_group_IT_number 14
_symmetry_cell_setting monoclinic
_symmetry_space_group_name_Hall '-P 2ybc'
_symmetry_space_group_name_H-M 'P 1 21/c 1'
_cell_angle_alpha 90.00
_cell_angle_beta 104.947(7)
_cell_angle_gamma 90.00
_cell_formula_units_Z 2
_cell_length_a 13.785(6)
_cell_length_b 27.191(13)
_cell_length_c 20.552(10)
_cell_measurement_temperature 293(2)
_cell_volume 7443(6)
_diffrn_ambient_temperature 293(2)
_exptl_crystal_density_diffrn 1.318
_cod_depositor_comments
;
The following automatic conversions were performed:
'_symmetry_cell_setting' value 'Monoclinic' changed to 'monoclinic'
according to '/home/saulius/struct/CIF-dictionaries/cif_core.dic'
dictionary named 'cif_core.dic' version 2.4.1 from 2010-06-29.

Automatic conversion script
Id: cif_fix_enum 1527 2010-12-29 10:47:43Z saulius 
;
_cod_original_sg_symbol_H-M 'P 21/c'
_cod_database_code 7100650

loop_
_symmetry_equiv_pos_as_xyz
'x, y, z'
'-x, y+1/2, -z+1/2'
'-x, -y, -z'
'x, -y-1/2, z-1/2'

loop_
_atom_site_label
_atom_site_type_symbol
_atom_site_fract_x
_atom_site_fract_y
_atom_site_fract_z
_atom_site_U_iso_or_equiv
_atom_site_adp_type
_atom_site_occupancy
_atom_site_symmetry_multiplicity
_atom_site_calc_flag
_atom_site_refinement_flags
_atom_site_disorder_assembly
_atom_site_disorder_group
Ir1 Ir 0.21813(5) 0.25729(3) 0.16774(3) 0.0464(2) Uani 1 1 d . . .
Ir2 Ir 0.81374(5) 0.25748(3) 0.82243(3) 0.0473(2) Uani 1 1 d . . .
Zn1 Zn 0.5000 0.0000 0.5000 0.0513(8) Uani 1 2 d S . .
S1 S 0.1495(4) 0.29461(18) 0.2494(2) 0.0575(12) Uani 1 1 d . . .
S2 S 0.3698(4) 0.30014(17) 0.2092(2) 0.0577(12) Uani 1 1 d . . .
S3 S 0.6678(4) 0.30552(19) 0.7819(2) 0.0623(13) Uani 1 1 d . . .
S4 S 0.8872(4) 0.29263(17) 0.7421(2) 0.0553(12) Uani 1 1 d . . .
N1 N 0.2743(11) 0.1996(5) 0.2382(7) 0.048(4) Uani 1 1 d . . .
N2 N 0.5066(10) 0.0752(4) 0.4971(7) 0.046(3) Uani 1 1 d . . .
N3 N 0.6012(10) 0.0003(4) 0.5926(6) 0.038(3) Uani 1 1 d . . .
N4 N 0.7525(11) 0.2024(5) 0.7491(7) 0.051(4) Uani 1 1 d . . .
B3 B 0.287(2) 0.3819(8) 0.2704(14) 0.078(8) Uani 1 1 d . . .
H3 H 0.2521 0.3968 0.2201 0.094 Uiso 1 1 calc R . .
B4 B 0.233(3) 0.3830(9) 0.3391(14) 0.098(10) Uani 1 1 d . . .
H4 H 0.1587 0.4000 0.3335 0.118 Uiso 1 1 calc R . .
B5 B 0.272(2) 0.3294(9) 0.3882(11) 0.075(7) Uani 1 1 d . . .
H5 H 0.2239 0.3100 0.4146 0.090 Uiso 1 1 calc R . .
B6 B 0.3506(16) 0.2972(10) 0.3514(10) 0.061(6) Uani 1 1 d . . .
H6 H 0.3561 0.2569 0.3531 0.073 Uiso 1 1 calc R . .
B7 B 0.415(2) 0.3853(9) 0.3055(12) 0.087(9) Uani 1 1 d . . .
H7 H 0.4639 0.4034 0.2779 0.104 Uiso 1 1 calc R . .
B8 B 0.334(2) 0.4191(12) 0.3433(16) 0.096(9) Uani 1 1 d U . .
H8 H 0.3282 0.4594 0.3414 0.115 Uiso 1 1 calc R . .
B9 B 0.326(2) 0.3849(11) 0.4161(16) 0.097(9) Uani 1 1 d U . .
H9 H 0.3149 0.4028 0.4616 0.117 Uiso 1 1 calc R . .
B10 B 0.397(2) 0.3336(10) 0.4226(13) 0.085(8) Uani 1 1 d . . .
H10 H 0.4324 0.3179 0.4724 0.102 Uiso 1 1 calc R . .
B11 B 0.455(2) 0.3331(9) 0.3542(13) 0.076(7) Uani 1 1 d U . .
H11 H 0.5292 0.3169 0.3581 0.091 Uiso 1 1 calc R . .
B12 B 0.440(2) 0.3878(10) 0.3938(15) 0.091(9) Uani 1 1 d U . .
H12 H 0.5053 0.4080 0.4242 0.110 Uiso 1 1 calc R . .
B13 B 0.6865(17) 0.3018(9) 0.6410(11) 0.064(6) Uani 1 1 d U . .
H13 H 0.6732 0.2619 0.6366 0.077 Uiso 1 1 calc R . .
B14 B 0.591(2) 0.3469(10) 0.6408(14) 0.084(8) Uani 1 1 d U . .
H14 H 0.5130 0.3350 0.6355 0.101 Uiso 1 1 calc R . .
B15 B 0.639(2) 0.3953(10) 0.6913(16) 0.094(9) Uani 1 1 d U . .
H15 H 0.5930 0.4149 0.7193 0.112 Uiso 1 1 calc R . .
B16 B 0.763(2) 0.3853(10) 0.7237(15) 0.088(8) Uani 1 1 d U . .
H16 H 0.8005 0.3983 0.7747 0.106 Uiso 1 1 calc R . .
B17 B 0.776(2) 0.3337(10) 0.6054(13) 0.080(8) Uani 1 1 d U . .
H17 H 0.8201 0.3127 0.5776 0.097 Uiso 1 1 calc R . .
B18 B 0.649(2) 0.3456(10) 0.5718(15) 0.087(8) Uani 1 1 d U . .
H18 H 0.6103 0.3330 0.5210 0.104 Uiso 1 1 calc R . .
B19 B 0.620(3) 0.4014(13) 0.6047(19) 0.118(12) Uani 1 1 d U . .
H19 H 0.5607 0.4251 0.5748 0.142 Uiso 1 1 calc R . .
B20 B 0.730(2) 0.4271(13) 0.6581(17) 0.111(11) Uani 1 1 d U . .
H20 H 0.7452 0.4668 0.6646 0.134 Uiso 1 1 calc R . .
B21 B 0.826(2) 0.3848(10) 0.6580(15) 0.092(9) Uani 1 1 d U . .
H21 H 0.9041 0.3967 0.6646 0.110 Uiso 1 1 calc R . .
B22 B 0.735(2) 0.3957(11) 0.5833(17) 0.105(10) Uani 1 1 d U . .
H22 H 0.7528 0.4154 0.5409 0.126 Uiso 1 1 calc R . .
C1 C 0.2499(15) 0.3295(7) 0.3033(9) 0.062(5) Uani 1 1 d . . .
C2 C 0.3564(16) 0.3308(7) 0.2841(10) 0.066(6) Uani 1 1 d . . .
C3 C 0.6839(15) 0.3381(8) 0.7107(9) 0.068(6) Uani 1 1 d . . .
C4 C 0.7919(14) 0.3310(6) 0.6919(9) 0.057(5) Uani 1 1 d . . .
C5 C 0.2163(14) 0.1777(6) 0.2713(9) 0.055(5) Uani 1 1 d . . .
H5A H 0.1492 0.1870 0.2621 0.066 Uiso 1 1 calc R . .
C6 C 0.2507(13) 0.1416(6) 0.3190(9) 0.055(5) Uani 1 1 d . . .
H6A H 0.2072 0.1275 0.3415 0.066 Uiso 1 1 calc R . .
C7 C 0.3477(13) 0.1267(5) 0.3330(8) 0.042(4) Uani 1 1 d . . .
C8 C 0.4093(14) 0.1479(6) 0.2979(8) 0.053(5) Uani 1 1 d . . .
H8A H 0.4758 0.1380 0.3053 0.064 Uiso 1 1 calc R . .
C9 C 0.3705(14) 0.1842(6) 0.2513(9) 0.057(5) Uani 1 1 d . . .
H9A H 0.4126 0.1987 0.2279 0.069 Uiso 1 1 calc R . .
C10 C 0.3906(12) 0.0888(5) 0.3854(8) 0.036(4) Uani 1 1 d . . .
C11 C 0.4557(12) 0.1054(6) 0.4463(8) 0.045(4) Uani 1 1 d . . .
C12 C 0.4814(13) 0.1556(6) 0.4639(9) 0.054(5) Uani 1 1 d . . .
H12A H 0.4574 0.1830 0.4376 0.064 Uiso 1 1 calc R . .
C13 C 0.5450(14) 0.1561(5) 0.5241(8) 0.051(5) Uani 1 1 d . . .
H13A H 0.5741 0.1837 0.5479 0.061 Uiso 1 1 calc R . .
C14 C 0.5611(12) 0.1055(6) 0.5461(8) 0.041(4) Uani 1 1 d . . .
C15 C 0.6221(12) 0.0898(6) 0.6074(8) 0.046(4) Uani 1 1 d . . .
C16 C 0.6409(13) 0.0398(6) 0.6284(8) 0.049(5) Uani 1 1 d . . .
C17 C 0.7054(14) 0.0258(6) 0.6926(9) 0.063(5) Uani 1 1 d . . .
H17A H 0.7426 0.0466 0.7257 0.075 Uiso 1 1 calc R . .
C18 C 0.7008(13) -0.0227(7) 0.6949(8) 0.059(5) Uani 1 1 d . . .
H18A H 0.7345 -0.0426 0.7303 0.071 Uiso 1 1 calc R . .
C19 C 0.6341(13) -0.0392(6) 0.6326(8) 0.052(5) Uani 1 1 d . . .
C20 C 0.8088(14) 0.1780(5) 0.7170(8) 0.050(5) Uani 1 1 d . . .
H20A H 0.8763 0.1863 0.7249 0.060 Uiso 1 1 calc R . .
C21 C 0.7702(14) 0.1401(6) 0.6714(9) 0.057(5) Uani 1 1 d . . .
H21A H 0.8121 0.1225 0.6509 0.069 Uiso 1 1 calc R . .
C22 C 0.6697(12) 0.1295(6) 0.6575(8) 0.042(4) Uani 1 1 d . . .
C23 C 0.6108(14) 0.1551(6) 0.6911(9) 0.056(5) Uani 1 1 d . . .
H23A H 0.5423 0.1489 0.6828 0.067 Uiso 1 1 calc R . .
C24 C 0.6575(14) 0.1907(6) 0.7377(9) 0.055(5) Uani 1 1 d . . .
H24A H 0.6190 0.2069 0.7621 0.065 Uiso 1 1 calc R . .
C25 C 0.2326(15) 0.2619(8) 0.0644(9) 0.065(5) Uani 1 1 d . . .
C26 C 0.2067(15) 0.2130(6) 0.0754(9) 0.055(5) Uani 1 1 d . . .
C27 C 0.1085(15) 0.2148(7) 0.0920(10) 0.063(6) Uani 1 1 d . . .
C28 C 0.0748(14) 0.2654(7) 0.0901(8) 0.053(5) Uani 1 1 d . . .
C29 C 0.1541(15) 0.2966(6) 0.0751(7) 0.059(6) Uani 1 1 d . . .
C30 C 0.3217(17) 0.2777(8) 0.0418(10) 0.084(7) Uani 1 1 d . . .
H30A H 0.3790 0.2586 0.0646 0.125 Uiso 1 1 calc R . .
H30B H 0.3346 0.3119 0.0521 0.125 Uiso 1 1 calc R . .
H30C H 0.3091 0.2728 -0.0059 0.125 Uiso 1 1 calc R . .
C31 C 0.2597(18) 0.1677(8) 0.0690(11) 0.086(7) Uani 1 1 d . . .
H31A H 0.3247 0.1754 0.0629 0.129 Uiso 1 1 calc R . .
H31B H 0.2221 0.1494 0.0309 0.129 Uiso 1 1 calc R . .
H31C H 0.2674 0.1483 0.1091 0.129 Uiso 1 1 calc R . .
C32 C 0.0529(16) 0.1717(7) 0.1019(11) 0.079(7) Uani 1 1 d . . .
H32A H 0.0166 0.1786 0.1349 0.118 Uiso 1 1 calc R . .
H32B H 0.0985 0.1449 0.1172 0.118 Uiso 1 1 calc R . .
H32C H 0.0065 0.1628 0.0601 0.118 Uiso 1 1 calc R . .
C33 C -0.0201(14) 0.2834(8) 0.1004(9) 0.070(6) Uani 1 1 d . . .
H33A H -0.0744 0.2735 0.0632 0.105 Uiso 1 1 calc R . .
H33B H -0.0183 0.3187 0.1034 0.105 Uiso 1 1 calc R . .
H33C H -0.0300 0.2699 0.1414 0.105 Uiso 1 1 calc R . .
C34 C 0.1512(18) 0.3506(7) 0.0650(11) 0.091(8) Uani 1 1 d . . .
H34A H 0.0864 0.3600 0.0377 0.137 Uiso 1 1 calc R . .
H34B H 0.2019 0.3600 0.0429 0.137 Uiso 1 1 calc R . .
H34C H 0.1636 0.3667 0.1079 0.137 Uiso 1 1 calc R . .
C35 C 0.8261(15) 0.2108(7) 0.9107(9) 0.058(5) Uani 1 1 d . . .
C36 C 0.9223(14) 0.2140(7) 0.8974(9) 0.057(5) Uani 1 1 d . . .
C37 C 0.9543(14) 0.2654(7) 0.8997(8) 0.059(5) Uani 1 1 d . . .
C38 C 0.8740(18) 0.2932(7) 0.9166(9) 0.066(6) Uani 1 1 d . . .
C39 C 0.7967(16) 0.2595(8) 0.9258(8) 0.062(5) Uani 1 1 d . . .
C40 C 0.7721(18) 0.1635(7) 0.9153(12) 0.091(7) Uani 1 1 d . . .
H40A H 0.7794 0.1416 0.8801 0.136 Uiso 1 1 calc R . .
H40B H 0.7021 0.1701 0.9103 0.136 Uiso 1 1 calc R . .
H40C H 0.8002 0.1485 0.9583 0.136 Uiso 1 1 calc R . .
C41 C 0.9827(16) 0.1708(7) 0.8846(10) 0.080(7) Uani 1 1 d . . .
H41A H 1.0220 0.1581 0.9268 0.120 Uiso 1 1 calc R . .
H41B H 1.0265 0.1811 0.8577 0.120 Uiso 1 1 calc R . .
H41C H 0.9383 0.1457 0.8613 0.120 Uiso 1 1 calc R . .
C42 C 1.0520(13) 0.2850(7) 0.8915(10) 0.073(6) Uani 1 1 d . . .
H42A H 1.0732 0.2658 0.8585 0.110 Uiso 1 1 calc R . .
H42B H 1.1018 0.2831 0.9338 0.110 Uiso 1 1 calc R . .
H42C H 1.0436 0.3186 0.8770 0.110 Uiso 1 1 calc R . .
C43 C 0.8752(19) 0.3475(7) 0.9303(10) 0.090(7) Uani 1 1 d . . .
H43A H 0.8083 0.3603 0.9151 0.134 Uiso 1 1 calc R . .
H43B H 0.9181 0.3636 0.9069 0.134 Uiso 1 1 calc R . .
H43C H 0.8999 0.3532 0.9778 0.134 Uiso 1 1 calc R . .
C44 C 0.7037(18) 0.2732(11) 0.9481(10) 0.106(9) Uani 1 1 d . . .
H44A H 0.6607 0.2449 0.9444 0.158 Uiso 1 1 calc R . .
H44B H 0.6685 0.2991 0.9200 0.158 Uiso 1 1 calc R . .
H44C H 0.7229 0.2841 0.9941 0.158 Uiso 1 1 calc R . .
O1 O 0.6357(13) -0.0056(6) 0.4439(9) 0.112(6) Uiso 1 1 d D . .
C48 C 0.637(3) -0.0370(10) 0.3868(15) 0.219(19) Uiso 1 1 d D . .
H48 H 0.6147 -0.0694 0.3807 0.262 Uiso 1 1 calc R . .
C45 C 0.693(3) 0.0387(9) 0.4373(17) 0.209(18) Uiso 1 1 d D . .
H45 H 0.7296 0.0586 0.4717 0.250 Uiso 1 1 calc R . .
C46 C 0.678(4) 0.0451(14) 0.362(2) 0.34(3) Uiso 1 1 d D . .
H46 H 0.6696 0.0739 0.3368 0.411 Uiso 1 1 calc R . .
C47 C 0.683(4) -0.0076(18) 0.3390(17) 0.34(4) Uiso 1 1 d D . .
H47 H 0.7071 -0.0193 0.3038 0.408 Uiso 1 1 calc R . .

loop_
_atom_site_aniso_label
_atom_site_aniso_U_11
_atom_site_aniso_U_22
_atom_site_aniso_U_33
_atom_site_aniso_U_23
_atom_site_aniso_U_13
_atom_site_aniso_U_12
Ir1 0.0483(4) 0.0533(4) 0.0328(4) 0.0062(3) 0.0019(3) 0.0019(3)
Ir2 0.0489(4) 0.0537(4) 0.0333(4) -0.0081(3) 0.0000(3) 0.0021(3)
Zn1 0.065(2) 0.0366(13) 0.0398(14) 0.0016(12) -0.0101(14) -0.0034(13)
S1 0.057(3) 0.070(3) 0.040(2) -0.003(2) 0.003(2) 0.010(2)
S2 0.060(3) 0.059(3) 0.051(3) 0.003(2) 0.007(2) -0.010(2)
S3 0.059(3) 0.079(3) 0.046(3) -0.008(2) 0.009(3) 0.016(2)
S4 0.054(3) 0.058(3) 0.047(3) 0.001(2) 0.001(2) 0.003(2)
N1 0.049(9) 0.061(9) 0.038(8) 0.008(7) 0.018(8) 0.009(7)
N2 0.052(9) 0.037(7) 0.038(7) 0.006(6) -0.008(6) -0.002(6)
N3 0.053(9) 0.034(6) 0.027(6) -0.001(6) 0.013(6) -0.003(6)
N4 0.057(10) 0.045(8) 0.038(8) -0.009(6) -0.010(8) 0.000(7)
B3 0.11(2) 0.041(13) 0.084(18) 0.007(12) 0.015(17) 0.004(13)
B4 0.16(3) 0.046(14) 0.078(19) -0.009(13) 0.02(2) -0.011(16)
B5 0.09(2) 0.080(17) 0.043(13) -0.013(11) 0.000(14) -0.020(14)
B6 0.053(14) 0.098(17) 0.032(11) 0.009(11) 0.014(11) -0.013(12)
B7 0.13(3) 0.072(17) 0.054(15) -0.007(12) 0.017(17) -0.040(16)
B8 0.102(12) 0.093(12) 0.096(12) -0.003(9) 0.033(9) -0.010(9)
B9 0.102(12) 0.098(12) 0.090(12) -0.008(9) 0.022(9) -0.014(9)
B10 0.10(2) 0.10(2) 0.048(14) -0.011(13) 0.005(15) -0.031(16)
B11 0.074(10) 0.075(10) 0.074(10) 0.005(8) 0.010(8) -0.009(8)
B12 0.095(12) 0.094(11) 0.084(11) -0.010(9) 0.020(9) -0.014(9)
B13 0.062(9) 0.072(9) 0.053(9) -0.002(8) 0.005(8) 0.005(8)
B14 0.079(11) 0.090(11) 0.082(11) 0.005(8) 0.020(9) 0.012(8)
B15 0.097(12) 0.092(11) 0.092(12) 0.000(9) 0.022(9) 0.023(9)
B16 0.100(12) 0.086(11) 0.080(11) 0.003(8) 0.026(9) 0.003(9)
B17 0.084(11) 0.084(11) 0.073(11) 0.000(8) 0.019(8) 0.010(8)
B18 0.084(11) 0.092(11) 0.081(11) 0.006(8) 0.015(9) 0.013(8)
B19 0.119(12) 0.119(12) 0.118(12) 0.003(5) 0.032(6) 0.006(5)
B20 0.113(12) 0.110(11) 0.111(12) 0.001(5) 0.028(5) 0.005(5)
B21 0.093(10) 0.091(9) 0.092(10) 0.001(5) 0.024(5) 0.001(5)
B22 0.105(11) 0.106(11) 0.104(11) 0.003(5) 0.026(5) 0.003(5)
C1 0.064(13) 0.062(12) 0.051(12) -0.010(9) 0.002(10) -0.019(10)
C2 0.083(15) 0.053(11) 0.055(12) 0.004(9) 0.007(11) -0.015(10)
C3 0.071(14) 0.095(15) 0.039(11) -0.005(10) 0.016(10) 0.042(12)
C4 0.070(13) 0.053(11) 0.043(11) -0.002(8) 0.005(10) 0.004(9)
C5 0.057(12) 0.054(11) 0.047(11) 0.013(9) 0.001(10) 0.003(9)
C6 0.047(11) 0.059(12) 0.063(12) 0.013(9) 0.020(10) 0.001(9)
C7 0.053(11) 0.036(9) 0.035(9) 0.005(7) 0.010(9) 0.003(8)
C8 0.049(11) 0.063(11) 0.044(10) 0.012(9) 0.006(9) 0.016(9)
C9 0.060(13) 0.054(11) 0.055(12) 0.000(9) 0.009(10) 0.002(9)
C10 0.044(10) 0.031(8) 0.040(9) 0.005(6) 0.022(8) 0.000(7)
C11 0.044(10) 0.044(10) 0.043(10) 0.005(7) 0.007(8) -0.009(7)
C12 0.067(12) 0.032(9) 0.050(11) 0.004(8) -0.005(10) 0.000(8)
C13 0.081(13) 0.025(9) 0.044(10) 0.003(7) 0.011(10) -0.010(8)
C14 0.038(9) 0.047(10) 0.035(9) -0.009(7) 0.005(8) -0.006(7)
C15 0.047(10) 0.048(10) 0.044(10) -0.011(8) 0.012(9) -0.006(8)
C16 0.056(11) 0.034(9) 0.044(10) 0.004(7) -0.011(9) 0.004(8)
C17 0.081(14) 0.038(11) 0.050(11) -0.002(9) -0.017(10) -0.006(9)
C18 0.057(12) 0.072(13) 0.035(9) -0.007(9) -0.012(9) 0.011(9)
C19 0.056(11) 0.052(11) 0.037(9) 0.001(8) -0.008(9) 0.005(8)
C20 0.057(11) 0.037(9) 0.053(11) -0.020(8) 0.008(10) 0.003(8)
C21 0.062(13) 0.055(11) 0.053(12) -0.011(9) 0.010(10) 0.014(9)
C22 0.043(11) 0.045(10) 0.031(8) 0.004(7) -0.003(8) 0.000(8)
C23 0.052(11) 0.060(11) 0.051(11) -0.008(9) 0.005(10) 0.010(9)
C24 0.058(12) 0.056(11) 0.047(11) -0.030(9) 0.009(10) 0.004(9)
C25 0.054(12) 0.095(16) 0.038(10) 0.006(10) -0.004(10) 0.000(11)
C26 0.077(14) 0.049(11) 0.039(10) -0.009(8) 0.015(10) 0.002(10)
C27 0.059(13) 0.060(13) 0.055(12) -0.004(9) -0.013(11) -0.006(10)
C28 0.053(11) 0.079(14) 0.031(9) -0.001(9) 0.017(9) -0.009(10)
C29 0.088(15) 0.052(11) 0.019(8) 0.019(7) -0.021(9) -0.001(10)
C30 0.088(17) 0.115(18) 0.045(12) 0.004(12) 0.013(12) -0.021(14)
C31 0.108(19) 0.088(16) 0.062(14) -0.012(12) 0.021(14) 0.015(14)
C32 0.082(16) 0.065(14) 0.080(15) -0.015(11) 0.004(13) -0.023(11)
C33 0.066(14) 0.100(16) 0.036(10) 0.015(10) -0.001(10) 0.019(11)
C34 0.12(2) 0.070(14) 0.065(14) 0.034(11) -0.009(14) -0.011(13)
C35 0.054(13) 0.082(14) 0.033(10) -0.012(9) 0.001(9) 0.001(10)
C36 0.059(13) 0.062(13) 0.039(10) 0.006(8) -0.008(9) 0.015(10)
C37 0.057(12) 0.073(13) 0.028(9) -0.008(8) -0.024(9) -0.010(10)
C38 0.098(17) 0.065(13) 0.033(10) -0.008(9) 0.012(11) 0.015(12)
C39 0.081(15) 0.082(14) 0.015(7) 0.000(8) -0.002(9) 0.003(12)
C40 0.104(19) 0.071(15) 0.100(19) 0.015(13) 0.030(16) -0.023(13)
C41 0.091(17) 0.076(15) 0.060(13) 0.009(11) -0.004(13) 0.016(12)
C42 0.044(12) 0.089(15) 0.066(14) 0.012(11) -0.023(10) -0.016(10)
C43 0.14(2) 0.068(14) 0.057(13) -0.011(11) 0.017(15) 0.005(14)
C44 0.090(18) 0.20(3) 0.037(11) -0.004(15) 0.030(13) 0.025(18)

loop_
_geom_bond_atom_site_label_1
_geom_bond_atom_site_label_2
_geom_bond_distance
_geom_bond_site_symmetry_2
_geom_bond_publ_flag
Ir1 N1 2.140(13) . ?
Ir1 C29 2.164(14) . ?
Ir1 C25 2.19(2) . ?
Ir1 C27 2.198(17) . ?
Ir1 C28 2.207(17) . ?
Ir1 C26 2.220(16) . ?
Ir1 S2 2.353(5) . ?
Ir1 S1 2.359(5) . ?
Ir2 C38 2.133(18) . ?
Ir2 N4 2.139(13) . ?
Ir2 C37 2.176(15) . ?
Ir2 C35 2.185(19) . ?
Ir2 C39 2.197(17) . ?
Ir2 C36 2.196(16) . ?
Ir2 S4 2.351(5) . ?
Ir2 S3 2.362(5) . ?
Zn1 N2 2.047(11) 3_656 ?
Zn1 N2 2.047(11) . ?
Zn1 N3 2.049(11) 3_656 ?
Zn1 N3 2.049(11) . ?
Zn1 O1 2.443(18) . ?
Zn1 O1 2.443(18) 3_656 ?
S1 C1 1.803(17) . ?
S2 C2 1.80(2) . ?
S3 C3 1.77(2) . ?
S4 C4 1.782(18) . ?
N1 C5 1.32(2) . ?
N1 C9 1.35(2) . ?
N2 C14 1.366(18) . ?
N2 C11 1.373(19) . ?
N3 C16 1.338(18) . ?
N3 C19 1.356(19) . ?
N4 C24 1.31(2) . ?
N4 C20 1.32(2) . ?
B3 C2 1.67(3) . ?
B3 C1 1.71(3) . ?
B3 B7 1.73(4) . ?
B3 B4 1.76(4) . ?
B3 B8 1.78(4) . ?
B4 C1 1.68(3) . ?
B4 B8 1.69(4) . ?
B4 B9 1.76(4) . ?
B4 B5 1.78(4) . ?
B5 B10 1.68(4) . ?
B5 C1 1.69(3) . ?
B5 B6 1.71(4) . ?
B5 B9 1.71(4) . ?
B6 C2 1.68(3) . ?
B6 C1 1.72(3) . ?
B6 B11 1.73(3) . ?
B6 B10 1.75(3) . ?
B7 C2 1.69(3) . ?
B7 B11 1.74(3) . ?
B7 B12 1.76(4) . ?
B7 B8 1.77(4) . ?
B8 B12 1.77(4) . ?
B8 B9 1.79(4) . ?
B9 B10 1.69(4) . ?
B9 B12 1.75(4) . ?
B10 B12 1.75(4) . ?
B10 B11 1.79(4) . ?
B11 C2 1.71(3) . ?
B11 B12 1.73(4) . ?
B13 C4 1.75(3) . ?
B13 C3 1.75(3) . ?
B13 B14 1.80(3) . ?
B13 B17 1.81(4) . ?
B13 B18 1.82(3) . ?
B14 C3 1.68(3) . ?
B14 B15 1.70(4) . ?
B14 B19 1.75(4) . ?
B14 B18 1.80(4) . ?
B15 C3 1.68(3) . ?
B15 B16 1.69(4) . ?
B15 B19 1.74(4) . ?
B15 B20 1.80(5) . ?
B16 C3 1.66(4) . ?
B16 C4 1.70(3) . ?
B16 B20 1.73(4) . ?
B16 B21 1.78(4) . ?
B17 B18 1.73(4) . ?
B17 C4 1.74(3) . ?
B17 B21 1.79(4) . ?
B17 B22 1.79(4) . ?
B18 B19 1.75(4) . ?
B18 B22 1.78(4) . ?
B19 B22 1.76(5) . ?
B19 B20 1.77(5) . ?
B20 B21 1.75(4) . ?
B20 B22 1.78(5) . ?
B21 C4 1.74(3) . ?
B21 B22 1.74(4) . ?
C1 C2 1.61(3) . ?
C3 C4 1.64(3) . ?
C5 C6 1.38(2) . ?
C6 C7 1.36(2) . ?
C7 C8 1.38(2) . ?
C7 C10 1.50(2) . ?
C8 C9 1.38(2) . ?
C10 C11 1.41(2) . ?
C10 C19 1.42(2) 3_656 ?
C11 C12 1.43(2) . ?
C12 C13 1.32(2) . ?
C13 C14 1.45(2) . ?
C14 C15 1.39(2) . ?
C15 C16 1.43(2) . ?
C15 C22 1.52(2) . ?
C16 C17 1.44(2) . ?
C17 C18 1.32(2) . ?
C18 C19 1.44(2) . ?
C19 C10 1.42(2) 3_656 ?
C20 C21 1.40(2) . ?
C21 C22 1.37(2) . ?
C22 C23 1.38(2) . ?
C23 C24 1.40(2) . ?
C25 C26 1.41(3) . ?
C25 C30 1.48(3) . ?
C25 C29 1.49(3) . ?
C26 C31 1.45(2) . ?
C26 C27 1.48(3) . ?
C27 C32 1.44(3) . ?
C27 C28 1.45(3) . ?
C28 C33 1.46(2) . ?
C28 C29 1.48(3) . ?
C29 C34 1.48(2) . ?
C35 C36 1.42(3) . ?
C35 C39 1.44(3) . ?
C35 C40 1.50(3) . ?
C36 C37 1.46(2) . ?
C36 C41 1.50(3) . ?
C37 C38 1.45(3) . ?
C37 C42 1.50(3) . ?
C38 C39 1.45(3) . ?
C38 C43 1.50(3) . ?
C39 C44 1.52(3) . ?
O1 C48 1.455(10) . ?
O1 C45 1.464(10) . ?
C48 C47 1.520(10) . ?
C45 C46 1.516(10) . ?
C46 C47 1.517(10) . ?
